data_4035427
loop_
_publ_author_name
'Liang, Jin-Yan'
'Shen, Shou-Jie'
'Chai, Xiao-Qian'
'Lv, Ting'

_publ_section_title
;
 Lewis-Base-Catalyzed [1 + 2 + 2] Annulation Reaction of
 Morita-Baylis-Hillman Carbonates with Unsaturated Pyrazolones:
 Construction of All-Stereogenic Carbon Cyclopentane-Fused
 Dispiropyrazolones.
;
_journal_issue 20
_journal_name_full 'The Journal of organic chemistry'
_journal_page_first 12744
_journal_page_last 12752
_journal_paper_doi 10.1021/acs.joc.8b02188
_journal_volume 83
_journal_year 2018
_chemical_formula_moiety 'C39 H30 Cl2 N4 O4'
_chemical_formula_sum 'C39 H30 Cl2 N4 O4'
_chemical_formula_weight 689.57
_space_group_crystal_system orthorhombic
_space_group_IT_number 60
_space_group_name_Hall '-P 2n 2ab'
_space_group_name_H-M_alt 'P b c n'
_atom_sites_solution_hydrogens geom
_atom_sites_solution_primary iterative
_atom_sites_solution_secondary difmap
_audit_creation_date 2018-07-19
_audit_creation_method
;
Olex2 1.2
(compiled 2018.05.29 svn.r3508 for OlexSys, GUI svn.r5506)
;
_cell_angle_alpha 90.00
_cell_angle_beta 90.00
_cell_angle_gamma 90.00
_cell_formula_units_Z 8
_cell_length_a 17.2491(10)
_cell_length_b 20.1577(12)
_cell_length_c 21.1430(11)
_cell_measurement_reflns_used 9990
_cell_measurement_temperature 273(2)
_cell_measurement_theta_max 22.148
_cell_measurement_theta_min 2.260
_cell_volume 7351.5(7)
_computing_cell_refinement 'SAINT v8.37A (Bruker, 2015)'
_computing_data_reduction 'SAINT v8.37A (Bruker, 2015)'
_computing_molecular_graphics 'Olex2 (Dolomanov et al., 2009)'
_computing_publication_material 'Olex2 (Dolomanov et al., 2009)'
_computing_structure_refinement 'XL (Sheldrick, 2008)'
_computing_structure_solution 'olex2.solve (Bourhis et al., 2015)'
_diffrn_ambient_temperature 273.15
_diffrn_measured_fraction_theta_full 0.997
_diffrn_measured_fraction_theta_max 0.997
_diffrn_measurement_device_type 'CCD area detector'
_diffrn_measurement_method 'phi and omega scans'
_diffrn_radiation_monochromator graphite
_diffrn_radiation_type MoK\a
_diffrn_radiation_wavelength 0.71073
_diffrn_reflns_av_R_equivalents 0.0659
_diffrn_reflns_av_unetI/netI 0.0414
_diffrn_reflns_limit_h_max 20
_diffrn_reflns_limit_h_min -23
_diffrn_reflns_limit_k_max 26
_diffrn_reflns_limit_k_min -25
_diffrn_reflns_limit_l_max 28
_diffrn_reflns_limit_l_min -28
_diffrn_reflns_number 105458
_diffrn_reflns_theta_full 28.38
_diffrn_reflns_theta_max 28.38
_diffrn_reflns_theta_min 2.36
_diffrn_source 'fine-focus sealed tube'
_exptl_absorpt_coefficient_mu 0.221
_exptl_absorpt_correction_type none
_exptl_crystal_colour colorless
_exptl_crystal_density_diffrn 1.246
_exptl_crystal_density_method 'not measured'
_exptl_crystal_description block
_exptl_crystal_F_000 2864
_exptl_crystal_size_max 0.218
_exptl_crystal_size_mid 0.059
_exptl_crystal_size_min 0.013
_refine_diff_density_max 1.215
_refine_diff_density_min -0.344
_refine_diff_density_rms 0.124
_refine_ls_extinction_method none
_refine_ls_goodness_of_fit_ref 1.117
_refine_ls_hydrogen_treatment constr
_refine_ls_matrix_type full
_refine_ls_number_parameters 445
_refine_ls_number_reflns 9195
_refine_ls_number_restraints 0
_refine_ls_restrained_S_all 1.117
_refine_ls_R_factor_all 0.1558
_refine_ls_R_factor_gt 0.0990
_refine_ls_shift/su_max 0.000
_refine_ls_shift/su_mean 0.000
_refine_ls_structure_factor_coef Fsqd
_refine_ls_weighting_details 'calc w=1/[\s^2^(Fo^2^)+(0.1823P)^2^+2.7956P] where P=(Fo^2^+2Fc^2^)/3'
_refine_ls_weighting_scheme calc
_refine_ls_wR_factor_gt 0.2808
_refine_ls_wR_factor_ref 0.3263
_reflns_number_gt 5535
_reflns_number_total 9195
_reflns_threshold_expression >2sigma(I)
_cod_data_source_file jo8b02188_si_002.cif
_cod_data_source_block aa
_cod_database_code 4035427
_olex2_refinement_description
;
1. Fixed Uiso
 At 1.2 times of:
  All C(H) groups
 At 1.5 times of:
  All C(H,H,H) groups
2.a Ternary CH refined with riding coordinates:
 C1(H1), C2(H2), C12(H12)
2.b Aromatic/amide H refined with riding coordinates:
 C8(H8), C13(H13), C17(H17), C18(H18), C19(H19), C22(H22), C24(H24), C26(H26),
 C28(H28), C29(H29), C30(H30), C31(H31), C32(H32), C34(H34), C35(H35), C36(H36),
  C38(H38), C39(H39)
2.c Idealised Me refined as rotating group:
 C11(H11A,H11B,H11C), C20(H20A,H20B,H20C), C37(H37A,H37B,H37C)
;
_olex2_submission_special_instructions 'No special instructions were received'

loop_
_space_group_symop_id
_space_group_symop_operation_xyz
1 'x, y, z'
2 '-x+1/2, -y+1/2, z+1/2'
3 '-x, y, -z+1/2'
4 'x+1/2, -y+1/2, -z'
5 '-x, -y, -z'
6 'x-1/2, y-1/2, -z-1/2'
7 'x, -y, z-1/2'
8 '-x-1/2, y-1/2, z'

loop_
_atom_site_label
_atom_site_type_symbol
_atom_site_fract_x
_atom_site_fract_y
_atom_site_fract_z
_atom_site_U_iso_or_equiv
_atom_site_adp_type
_atom_site_occupancy
_atom_site_calc_flag
_atom_site_refinement_flags_posn
Cl2 Cl 0.51435(8) 0.10908(6) 0.52573(7) 0.0872(4) Uani 1 d .
Cl1 Cl 0.95836(10) 0.63025(10) 0.33730(7) 0.1129(6) Uani 1 d .
O4 O 0.57815(13) 0.55996(12) 0.53419(11) 0.0473(6) Uani 1 d .
O1 O 0.78948(14) 0.34604(12) 0.49508(11) 0.0501(6) Uani 1 d .
N3 N 0.76275(16) 0.56611(15) 0.60142(14) 0.0469(7) Uani 1 d .
C1 C 0.61959(17) 0.39321(16) 0.50595(14) 0.0370(7) Uani 1 d .
H1 H 0.5728 0.4194 0.4977 0.044 Uiso 1 calc R
C2 C 0.66064(18) 0.42423(16) 0.56354(14) 0.0381(7) Uani 1 d .
H2 H 0.7041 0.3952 0.5748 0.046 Uiso 1 calc R
C3 C 0.74422(19) 0.35728(17) 0.45210(15) 0.0405(7) Uani 1 d .
C4 C 0.69579(17) 0.49107(15) 0.53748(14) 0.0369(7) Uani 1 d .
N2 N 0.74082(17) 0.32577(15) 0.39534(13) 0.0494(7) Uani 1 d .
N1 N 0.68102(17) 0.34965(16) 0.35593(14) 0.0516(8) Uani 1 d .
C5 C 0.59522(18) 0.32196(16) 0.51193(14) 0.0394(7) Uani 1 d .
C6 C 0.64325(18) 0.54973(16) 0.55308(14) 0.0378(7) Uani 1 d .
N4 N 0.68512(15) 0.58898(14) 0.59237(14) 0.0454(7) Uani 1 d .
C7 C 0.67885(17) 0.40792(16) 0.45098(14) 0.0379(7) Uani 1 d .
C8 C 0.5330(2) 0.29850(18) 0.47670(17) 0.0482(8) Uani 1 d .
H8 H 0.5071 0.3274 0.4497 0.058 Uiso 1 calc R
C9 C 0.66168(19) 0.64893(16) 0.62327(15) 0.0412(7) Uani 1 d .
C10 C 0.77023(18) 0.51154(16) 0.57027(15) 0.0415(7) Uani 1 d .
C11 C 0.8443(2) 0.4754(2) 0.57203(18) 0.0543(9) Uani 1 d .
H11A H 0.8801 0.4984 0.5990 0.082 Uiso 1 calc GR
H11B H 0.8653 0.4726 0.5301 0.082 Uiso 1 calc GR
H11C H 0.8358 0.4315 0.5882 0.082 Uiso 1 calc GR
C12 C 0.69788(18) 0.48156(16) 0.46412(14) 0.0381(7) Uani 1 d .
H12 H 0.6520 0.5055 0.4491 0.046 Uiso 1 calc R
C13 C 0.5088(2) 0.2332(2) 0.4807(2) 0.0567(9) Uani 1 d .
H13 H 0.4670 0.2185 0.4567 0.068 Uiso 1 calc R
C14 C 0.64628(18) 0.39567(18) 0.38622(15) 0.0435(8) Uani 1 d .
C15 C 0.76506(19) 0.51529(18) 0.43059(15) 0.0451(8) Uani 1 d .
O3 O 0.7242(2) 0.43008(19) 0.68220(13) 0.0842(10) Uani 1 d .
C16 C 0.6111(2) 0.43230(16) 0.62166(15) 0.0466(8) Uani 1 d .
C17 C 0.6781(2) 0.70882(19) 0.59671(19) 0.0587(10) Uani 1 d .
H17 H 0.7031 0.7109 0.5578 0.070 Uiso 1 calc R
C18 C 0.6236(3) 0.6452(2) 0.68020(19) 0.0633(11) Uani 1 d .
H18 H 0.6117 0.6043 0.6981 0.076 Uiso 1 calc R
O2 O 0.6166(3) 0.4670(2) 0.72909(14) 0.1081(14) Uani 1 d .
C19 C 0.8274(2) 0.4836(2) 0.4039(2) 0.0674(11) Uani 1 d .
H19 H 0.8297 0.4375 0.4048 0.081 Uiso 1 calc R
C20 C 0.5811(2) 0.4329(2) 0.35658(16) 0.0550(10) Uani 1 d .
H20A H 0.5976 0.4773 0.3471 0.083 Uiso 1 calc GR
H20B H 0.5380 0.4343 0.3853 0.083 Uiso 1 calc GR
H20C H 0.5656 0.4111 0.3182 0.083 Uiso 1 calc GR
C21 C 0.5465(2) 0.19080(19) 0.5201(2) 0.0585(10) Uani 1 d .
C22 C 0.7645(3) 0.5832(2) 0.42725(19) 0.0630(10) Uani 1 d .
H22 H 0.7226 0.6058 0.4445 0.076 Uiso 1 calc R
C23 C 0.5334(2) 0.4300(2) 0.6215(2) 0.0625(11) Uani 1 d .
C24 C 0.6205(2) 0.7631(2) 0.6843(2) 0.0596(10) Uani 1 d .
H24 H 0.6069 0.8020 0.7051 0.072 Uiso 1 calc R
C25 C 0.6500(3) 0.4457(2) 0.68345(18) 0.0659(11) Uani 1 d .
C26 C 0.6033(3) 0.7037(2) 0.71041(19) 0.0686(12) Uani 1 d .
H26 H 0.5776 0.7021 0.7490 0.082 Uiso 1 calc R
C27 C 0.7922(2) 0.2776(2) 0.36892(19) 0.0592(10) Uani 1 d .
C28 C 0.6081(3) 0.2116(2) 0.5564(2) 0.0689(12) Uani 1 d .
H28 H 0.6331 0.1823 0.5836 0.083 Uiso 1 calc R
C29 C 0.6323(2) 0.27680(19) 0.55152(19) 0.0590(10) Uani 1 d .
H29 H 0.6746 0.2909 0.5753 0.071 Uiso 1 calc R
C30 C 0.6577(3) 0.7663(2) 0.6276(2) 0.0684(11) Uani 1 d .
H30 H 0.6693 0.8072 0.6098 0.082 Uiso 1 calc R
C31 C 0.8229(3) 0.6193(3) 0.3996(2) 0.0785(14) Uani 1 d .
H31 H 0.8209 0.6654 0.3987 0.094 Uiso 1 calc R
C32 C 0.8870(3) 0.5192(3) 0.3754(2) 0.0784(13) Uani 1 d .
H32 H 0.9290 0.4970 0.3577 0.094 Uiso 1 calc R
C33 C 0.8839(3) 0.5860(3) 0.37362(18) 0.0687(12) Uani 1 d .
C34 C 0.7776(3) 0.2527(3) 0.3102(2) 0.0921(18) Uani 1 d .
H34 H 0.7337 0.2665 0.2882 0.111 Uiso 1 calc R
C35 C 0.8924(4) 0.1872(4) 0.3147(3) 0.139(3) Uani 1 d .
H35 H 0.9265 0.1573 0.2962 0.166 Uiso 1 calc R
C36 C 0.8557(3) 0.2558(3) 0.4021(3) 0.0874(17) Uani 1 d .
H36 H 0.8648 0.2706 0.4431 0.105 Uiso 1 calc R
C37 C 0.7691(5) 0.4474(5) 0.7386(3) 0.146(3) Uani 1 d .
H37A H 0.8230 0.4390 0.7310 0.220 Uiso 1 calc GR
H37B H 0.7517 0.4211 0.7737 0.220 Uiso 1 calc GR
H37C H 0.7618 0.4936 0.7481 0.220 Uiso 1 calc GR
C38 C 0.9060(4) 0.2117(4) 0.3735(3) 0.122(3) Uani 1 d .
H38 H 0.9503 0.1983 0.3951 0.146 Uiso 1 calc R
C39 C 0.8270(4) 0.2076(4) 0.2832(3) 0.129(3) Uani 1 d .
H39 H 0.8161 0.1907 0.2433 0.155 Uiso 1 calc R

loop_
_atom_site_aniso_label
_atom_site_aniso_U_11
_atom_site_aniso_U_22
_atom_site_aniso_U_33
_atom_site_aniso_U_23
_atom_site_aniso_U_13
_atom_site_aniso_U_12
Cl2 0.0856(9) 0.0488(6) 0.1271(11) 0.0012(6) -0.0047(7) -0.0194(5)
Cl1 0.1051(11) 0.1452(15) 0.0883(9) 0.0201(9) 0.0208(8) -0.0641(10)
O4 0.0367(12) 0.0484(14) 0.0568(14) -0.0031(11) -0.0048(10) 0.0064(10)
O1 0.0450(13) 0.0562(15) 0.0491(14) -0.0026(11) -0.0117(11) 0.0092(11)
N3 0.0393(15) 0.0484(17) 0.0529(16) -0.0050(13) -0.0072(12) 0.0016(12)
C1 0.0310(15) 0.0434(17) 0.0365(16) 0.0012(13) -0.0019(12) 0.0012(12)
C2 0.0394(16) 0.0382(16) 0.0369(16) 0.0013(12) -0.0031(13) 0.0005(13)
C3 0.0387(17) 0.0445(18) 0.0383(16) -0.0011(13) -0.0023(13) -0.0008(13)
C4 0.0353(15) 0.0387(17) 0.0367(16) -0.0001(12) -0.0030(12) 0.0009(12)
N2 0.0462(16) 0.0570(18) 0.0450(15) -0.0097(13) -0.0104(12) 0.0143(13)
N1 0.0451(16) 0.064(2) 0.0452(16) -0.0107(14) -0.0110(13) 0.0131(14)
C5 0.0349(15) 0.0419(17) 0.0416(17) -0.0015(13) -0.0013(13) 0.0014(13)
C6 0.0364(16) 0.0402(17) 0.0369(16) 0.0028(13) 0.0003(12) -0.0022(13)
N4 0.0392(14) 0.0432(16) 0.0537(16) -0.0073(13) -0.0056(12) 0.0050(12)
C7 0.0347(15) 0.0450(18) 0.0341(15) 0.0019(13) -0.0039(12) 0.0010(13)
C8 0.0443(18) 0.050(2) 0.0507(19) -0.0008(16) -0.0106(15) -0.0002(15)
C9 0.0396(16) 0.0421(18) 0.0418(17) -0.0051(14) -0.0034(13) 0.0007(13)
C10 0.0397(17) 0.0414(18) 0.0433(17) -0.0001(14) -0.0015(13) 0.0000(13)
C11 0.0382(18) 0.061(2) 0.064(2) -0.0061(18) -0.0063(16) 0.0056(16)
C12 0.0356(15) 0.0438(18) 0.0350(15) 0.0028(13) -0.0034(12) 0.0015(13)
C13 0.047(2) 0.052(2) 0.071(2) -0.0093(18) -0.0113(18) -0.0078(17)
C14 0.0382(17) 0.055(2) 0.0370(17) -0.0018(14) 0.0000(13) 0.0031(14)
C15 0.0448(18) 0.056(2) 0.0346(16) 0.0059(15) -0.0017(13) -0.0058(15)
O3 0.091(2) 0.121(3) 0.0403(15) 0.0068(16) -0.0191(15) -0.015(2)
C16 0.065(2) 0.0389(18) 0.0356(17) 0.0028(13) 0.0035(15) 0.0013(15)
C17 0.074(3) 0.047(2) 0.055(2) 0.0008(17) 0.0130(19) 0.0001(18)
C18 0.080(3) 0.055(2) 0.055(2) 0.0052(18) 0.014(2) 0.004(2)
O2 0.152(4) 0.130(3) 0.0418(17) -0.0225(19) 0.014(2) 0.014(3)
C19 0.063(2) 0.064(3) 0.076(3) 0.004(2) 0.018(2) -0.004(2)
C20 0.048(2) 0.078(3) 0.0396(18) 0.0015(17) -0.0076(15) 0.0165(18)
C21 0.053(2) 0.043(2) 0.080(3) -0.0045(19) 0.0036(19) -0.0068(16)
C22 0.074(3) 0.054(2) 0.061(2) 0.0072(19) 0.018(2) -0.005(2)
C23 0.063(2) 0.057(2) 0.067(3) 0.0036(19) 0.022(2) 0.0004(18)
C24 0.060(2) 0.057(2) 0.061(2) -0.0144(19) -0.0139(19) 0.0144(19)
C25 0.096(4) 0.061(3) 0.040(2) 0.0067(18) 0.000(2) -0.003(2)
C26 0.081(3) 0.079(3) 0.046(2) -0.007(2) 0.012(2) 0.015(2)
C27 0.051(2) 0.062(2) 0.065(2) -0.0215(19) -0.0133(17) 0.0157(18)
C28 0.063(2) 0.050(2) 0.094(3) 0.019(2) -0.021(2) -0.0067(19)
C29 0.055(2) 0.048(2) 0.073(3) 0.0099(18) -0.0258(19) -0.0077(17)
C30 0.086(3) 0.042(2) 0.078(3) -0.001(2) 0.004(2) 0.001(2)
C31 0.095(4) 0.065(3) 0.076(3) 0.011(2) 0.013(3) -0.024(3)
C32 0.060(3) 0.094(4) 0.081(3) 0.002(3) 0.020(2) -0.012(2)
C33 0.072(3) 0.090(3) 0.044(2) 0.012(2) 0.0009(19) -0.032(3)
C34 0.087(3) 0.106(4) 0.084(3) -0.045(3) -0.028(3) 0.042(3)
C35 0.130(5) 0.158(7) 0.129(5) -0.075(5) -0.037(4) 0.091(5)
C36 0.079(3) 0.089(4) 0.095(3) -0.037(3) -0.032(3) 0.044(3)
C37 0.150(6) 0.224(9) 0.065(3) 0.005(4) -0.053(4) -0.051(6)
C38 0.106(4) 0.139(5) 0.120(5) -0.064(4) -0.046(4) 0.078(4)
C39 0.138(6) 0.151(6) 0.098(4) -0.070(4) -0.038(4) 0.076(5)

loop_
_atom_type_symbol
_atom_type_description
_atom_type_scat_dispersion_real
_atom_type_scat_dispersion_imag
_atom_type_scat_source
C C 0.0033 0.0016 'International Tables Vol C Tables 4.2.6.8 and 6.1.1.4'
H H 0.0000 0.0000 'International Tables Vol C Tables 4.2.6.8 and 6.1.1.4'
Cl Cl 0.1484 0.1585 'International Tables Vol C Tables 4.2.6.8 and 6.1.1.4'
N N 0.0061 0.0033 'International Tables Vol C Tables 4.2.6.8 and 6.1.1.4'
O O 0.0106 0.0060 'International Tables Vol C Tables 4.2.6.8 and 6.1.1.4'

loop_
_geom_angle_atom_site_label_1
_geom_angle_atom_site_label_2
_geom_angle_atom_site_label_3
_geom_angle
C10 N3 N4 107.5(3)
C2 C1 C7 102.0(2)
C5 C1 C2 116.8(3)
C5 C1 C7 115.1(3)
C1 C2 C4 104.3(2)
C16 C2 C1 115.3(3)
C16 C2 C4 114.3(3)
O1 C3 N2 126.8(3)
O1 C3 C7 127.7(3)
N2 C3 C7 105.5(3)
C6 C4 C2 111.0(2)
C6 C4 C12 108.9(2)
C10 C4 C2 113.5(3)
C10 C4 C6 101.1(2)
C10 C4 C12 117.9(3)
C12 C4 C2 104.5(2)
C3 N2 N1 113.2(3)
C3 N2 C27 129.5(3)
N1 N2 C27 117.0(3)
C14 N1 N2 107.1(3)
C8 C5 C1 119.8(3)
C8 C5 C29 117.1(3)
C29 C5 C1 123.2(3)
O4 C6 C4 127.8(3)
O4 C6 N4 126.7(3)
N4 C6 C4 105.6(3)
N3 N4 C9 118.4(3)
C6 N4 N3 113.1(3)
C6 N4 C9 128.4(3)
C3 C7 C1 110.1(2)
C3 C7 C12 119.0(3)
C12 C7 C1 100.7(2)
C14 C7 C1 113.5(2)
C14 C7 C3 100.5(2)
C14 C7 C12 113.7(3)
C13 C8 C5 121.6(3)
C17 C9 N4 120.1(3)
C17 C9 C18 120.7(3)
C18 C9 N4 119.2(3)
N3 C10 C4 112.4(3)
N3 C10 C11 119.8(3)
C11 C10 C4 127.7(3)
C7 C12 C4 106.9(2)
C15 C12 C4 115.2(3)
C15 C12 C7 120.5(3)
C21 C13 C8 119.4(3)
N1 C14 C7 113.7(3)
N1 C14 C20 120.6(3)
C20 C14 C7 125.7(3)
C19 C15 C12 125.5(3)
C22 C15 C12 117.8(3)
C22 C15 C19 116.7(4)
C25 O3 C37 116.1(5)
C23 C16 C2 124.1(3)
C23 C16 C25 117.3(4)
C25 C16 C2 118.6(3)
C9 C17 C30 119.8(4)
C9 C18 C26 118.5(4)
C15 C19 C32 121.1(4)
C13 C21 Cl2 119.0(3)
C13 C21 C28 121.3(4)
C28 C21 Cl2 119.7(3)
C15 C22 C31 123.2(4)
C26 C24 C30 120.3(4)
O3 C25 C16 112.1(4)
O2 C25 O3 124.4(4)
O2 C25 C16 123.5(5)
C24 C26 C18 120.7(4)
C34 C27 N2 119.4(3)
C34 C27 C36 119.7(4)
C36 C27 N2 120.8(4)
C21 C28 C29 118.8(4)
C28 C29 C5 121.8(3)
C24 C30 C17 120.0(4)
C33 C31 C22 118.3(5)
C33 C32 C19 119.9(5)
C31 C33 Cl1 119.6(4)
C32 C33 Cl1 119.6(4)
C32 C33 C31 120.8(4)
C27 C34 C39 120.5(5)
C38 C35 C39 118.5(5)
C27 C36 C38 118.8(5)
C35 C38 C36 121.7(5)
C34 C39 C35 120.5(5)

loop_
_geom_bond_atom_site_label_1
_geom_bond_atom_site_label_2
_geom_bond_distance
Cl2 C21 1.742(4)
Cl1 C33 1.743(4)
O4 C6 1.209(4)
O1 C3 1.219(4)
N3 N4 1.429(4)
N3 C10 1.288(4)
C1 C2 1.541(4)
C1 C5 1.502(4)
C1 C7 1.576(4)
C2 C4 1.577(4)
C2 C16 1.506(4)
C3 N2 1.359(4)
C3 C7 1.521(4)
C4 C6 1.526(4)
C4 C10 1.516(4)
C4 C12 1.563(4)
N2 N1 1.411(4)
N2 C27 1.429(4)
N1 C14 1.277(4)
C5 C8 1.389(4)
C5 C29 1.393(5)
C6 N4 1.356(4)
N4 C9 1.432(4)
C7 C12 1.545(4)
C7 C14 1.500(4)
C8 C13 1.384(5)
C9 C17 1.361(5)
C9 C18 1.373(5)
C10 C11 1.471(5)
C12 C15 1.519(4)
C13 C21 1.359(6)
C14 C20 1.490(5)
C15 C19 1.372(5)
C15 C22 1.370(5)
O3 C25 1.319(6)
O3 C37 1.464(6)
C16 C23 1.340(5)
C16 C25 1.493(5)
C17 C30 1.375(6)
C18 C26 1.387(6)
O2 C25 1.203(5)
C19 C32 1.392(6)
C21 C28 1.377(6)
C22 C31 1.374(6)
C24 C26 1.351(6)
C24 C30 1.360(6)
C27 C34 1.362(6)
C27 C36 1.373(6)
C28 C29 1.383(6)
C31 C33 1.364(7)
C32 C33 1.347(7)
C34 C39 1.370(7)
C35 C38 1.357(8)
C35 C39 1.373(8)
C36 C38 1.382(6)
